data_2105085
loop_
_publ_author_name
'Vella-Zarb, Liana'
'Dinnebier, Robert E.'

_publ_section_title
;
 Form, function and functionality of two dimeric toluene-2,4-diisocyanate
 polymorphs
;
_journal_coeditor_code KD5060
_journal_issue 2
_journal_name_full 'Acta Crystallographica Section B'
_journal_page_first 204
_journal_page_last 208
_journal_paper_doi 10.1107/S0108768112008592
_journal_volume 68
_journal_year 2012
_chemical_formula_moiety 'C18 H12 N4 O4 '
_chemical_formula_structural 'C18 H12 N4 O4 '
_chemical_formula_sum 'C18 H12 N4 O4'
_chemical_formula_weight 348
_chemical_name_common TDIC
_chemical_name_systematic toluene-2,4-diisocyanate
_space_group_crystal_system triclinic
_space_group_IT_number 2
_space_group_name_H-M_alt 'P -1'
_symmetry_space_group_name_Hall '-P 1'
_symmetry_space_group_name_H-M 'P -1'
_cell_angle_alpha 88.2562(12)
_cell_angle_beta 81.6029(15)
_cell_angle_gamma 81.2337(13)
_cell_formula_units_Z 1
_cell_length_a 4.53125(8)
_cell_length_b 5.99235(8)
_cell_length_c 14.7567(3)
_cell_measurement_temperature 298
_cell_volume 391.747(12)
_diffrn_ambient_temperature 298
_diffrn_measurement_device_type 'Bruker D8 ADVANCE'
_diffrn_radiation_type 'Cu K\a'
_diffrn_radiation_wavelength 1.54059
_pd_meas_scan_method step
_pd_proc_2theta_range_inc 0.0086
_pd_proc_2theta_range_max 68.3
_pd_proc_2theta_range_min 5.0
_pd_proc_ls_background_function
;
Chebychev polynomial
;
_pd_proc_ls_profile_function
;
Calculated from fundamental parameters
;
_pd_proc_ls_prof_R_factor 0.0359
_pd_proc_ls_prof_wR_expected 0.015
_pd_proc_ls_prof_wR_factor 0.0501
_pd_proc_number_of_points 7362
_pd_spec_mounting Capillary
_pd_spec_mount_mode transmission
_refine_ls_number_parameters 63
_refine_ls_number_restraints 47
_refine_ls_structure_factor_coef Fsqd
_cod_data_source_file kd5060.cif
_cod_data_source_block TDIC01
_cod_original_cell_volume 391.748(12)
_cod_original_formula_sum 'C18 H12 N4 O4 '
_cod_database_code 2105085
_cod_database_fobs_code 2105085

loop_
_symmetry_equiv_pos_site_id
_symmetry_equiv_pos_as_xyz
1 x,y,z
2 -x,-y,-z

loop_
_atom_site_type_symbol
_atom_site_label
_atom_site_fract_x
_atom_site_fract_y
_atom_site_fract_z
_atom_site_U_iso_or_equiv
_atom_site_occupancy
_atom_site_symmetry_multiplicity
C C1 0.3493(11) 0.1024(10) 1.0115(4) 0.04245 1 0
N N2 0.5466(4) 0.0707(5) 0.9318(2) 0.04245 1 0
O O3 0.1186(8) 0.2393(6) 1.0302(3) 0.04245 1 0
C C5 0.6337(3) 0.2109(3) 0.86490(10) 0.04245 1 0
C C8 0.5141(3) 0.4354(3) 0.85080(10) 0.04245 1 0
C C9 0.8690(3) 0.1268(4) 0.80170(10) 0.04245 1 0
C C13 0.6320(3) 0.5599(4) 0.77640(10) 0.04245 1 0
H H14 0.3337(16) 0.5084(12) 0.8974(5) 0.05094 1 0
C C15 1.0001(2) 0.2467(4) 0.72380(10) 0.04245 1 0
H H16 0.9282(17) -0.0406(10) 0.8224(5) 0.05094 1 0
C C21 0.8758(3) 0.4810(4) 0.70850(10) 0.04245 1 0
H H22 0.5375(17) 0.7325(11) 0.7670(4) 0.05094 1 0
N N23 1.2526(4) 0.1486(5) 0.6586(2) 0.04245 1 0
C C27 0.9887(5) 0.6274(5) 0.6288(2) 0.04245 1 0
C C28 1.4796(14) 0.2074(12) 0.6035(3) 0.04245 1 0
H H31 1.1710(14) 0.7320(15) 0.6186(2) 0.05094 1 0
H H32 0.987(5) 0.530(3) 0.5644(6) 0.05094 1 0
H H33 0.773(2) 0.731(2) 0.6171(18) 0.05094 1 0
O O34 1.5660(11) 0.2222(8) 0.5312(3) 0.04245 1 0

loop_
_geom_angle_atom_site_label_1
_geom_angle_atom_site_label_2
_geom_angle_atom_site_label_3
_geom_angle
N2 C5 C8 128.46(17)
N2 C5 C9 116.62(19)
C8 C5 C9 114.92(16)
C5 C8 C13 121.35(15)
C8 C13 C21 126.1(2)
C13 C21 C27 122.9(2)
O34 C28 N23 142.1(6)
C5 C8 H14 118.1(4)
C13 C8 H14 120.6(4)
C8 C13 H22 120.2(4)
C21 C13 H22 113.7(4)
C21 C27 H32 106.2(7)
C21 C27 H33 100.0(11)
H32 C27 H33 89.3(16)

loop_
_geom_bond_atom_site_label_1
_geom_bond_atom_site_label_2
_geom_bond_distance
O3 C1 1.229(7)
O34 C28 1.087(6)
N2 C5 1.332(3)
N23 C28 1.301(6)
C5 C8 1.393(2)
C5 C9 1.355(2)
C8 C13 1.396(2)
C13 C21 1.412(2)
C21 C27 1.521(3)
C8 H14 1.038(7)
C13 H22 1.071(7)
C27 H32 1.132(11)
C27 H33 1.108(11)
